data_7155872
loop_
_publ_author_name
'Yamanushkin, Pavel'
'Lu Diaz, Michael'
'Edwards, Andrew Stephen'
'Aksenov, Nicolai A.'
'Rubina, Marina'
'Rubin, Michael'

_publ_section_title
;
 Directed Nucleophilic Addition of Phenoxides to Cyclopropenes
;
_journal_name_full 'Org. Biomol. Chem.'
_journal_paper_doi 10.1039/C7OB01785E
_journal_year 2017
_chemical_formula_moiety 'C21 H23 N O4'
_chemical_formula_sum 'C21 H23 N O4'
_chemical_formula_weight 353.40
_space_group_crystal_system triclinic
_space_group_IT_number 2
_space_group_name_Hall '-P 1'
_space_group_name_H-M_alt 'P -1'
_symmetry_space_group_name_Hall '-P 1'
_symmetry_space_group_name_H-M 'P -1'
_atom_sites_solution_hydrogens geom
_atom_sites_solution_primary dual
_audit_creation_date 2017-08-25
_audit_creation_method
;
Olex2 1.2
(compiled 2017.03.28 svn.r3405 for OlexSys, GUI svn.r5337)
;
_audit_update_record
;
2017-08-24 deposited with the CCDC.
2017-09-11 downloaded from the CCDC.
;
_cell_angle_alpha 62.334(6)
_cell_angle_beta 83.248(5)
_cell_angle_gamma 79.062(5)
_cell_formula_units_Z 2
_cell_length_a 9.4667(5)
_cell_length_b 10.5554(6)
_cell_length_c 10.6002(6)
_cell_measurement_reflns_used 4636
_cell_measurement_temperature 293(2)
_cell_measurement_theta_max 72.5330
_cell_measurement_theta_min 4.6260
_cell_volume 920.55(10)
_computing_cell_refinement 'CrysAlisPro 1.171.38.43 (Rigaku OD, 2015)'
_computing_data_collection 'CrysAlisPro 1.171.38.43 (Rigaku OD, 2015)'
_computing_data_reduction 'CrysAlisPro 1.171.38.43 (Rigaku OD, 2015)'
_computing_molecular_graphics 'Olex2 (Dolomanov et al., 2009)'
_computing_publication_material 'Olex2 (Dolomanov et al., 2009)'
_computing_structure_refinement 'ShelXL (Sheldrick, 2015)'
_computing_structure_solution 'ShelXT (Sheldrick, 2015)'
_diffrn_ambient_temperature 293(2)
_diffrn_detector 'CCD plate'
_diffrn_detector_area_resol_mean 5.2529
_diffrn_detector_type AtlasS2
_diffrn_measured_fraction_theta_full 0.999
_diffrn_measured_fraction_theta_max 0.998
_diffrn_measurement_details
;
List of Runs (angles in degrees, time in seconds):

  # Type    Start    End  Width  t~exp~   \w     \q     \k     \f   Frames
#--------------------------------------------------------------------------
  1  \w     13.00  40.00   1.00    1.00    --  -38.08  77.00  30.00   27
  2  \w    -59.00  40.00   1.00    1.00    --  -38.08  38.00-180.00   99
  3  \w    -66.00  29.00   1.00    1.00    --  -38.08  38.00 -30.00   95
  4  \w    -73.00 -33.00   1.00    1.00    --  -38.08  77.00  30.00   40
  5  \w   -114.00 -19.00   1.00    1.00    --  -38.08 -57.00  30.00   95
  6  \w     44.00  71.00   1.00    1.00    --   38.08-125.00 -60.00   27
  7  \w     27.00  90.00   1.00    1.00    --   38.08-125.00-120.00   63
  8  \w    101.00 127.00   1.00    1.66    --  108.60 -45.00 -90.00   26
  9  \w     88.00 115.00   1.00    1.66    --  108.60-111.00-180.00   27
 10  \w     30.00  75.00   1.00    1.66    --  108.60 -45.00 -90.00   45
 11  \w     32.00 108.00   1.00    1.66    --  108.60 -95.00 -90.00   76
 12  \w     40.00 178.00   1.00    1.66    --  108.60 -15.00   0.00  138
 13  \w    103.00 178.00   1.00    1.66    --  108.60 111.00 -30.00   75
 14  \w    112.00 160.00   1.00    1.66    --  108.60 111.00  60.00   48
 15  \w     70.00 143.00   1.00    1.66    --  108.60 -30.00 120.00   73
 16  \w     49.00 125.00   1.00    1.66    --  108.60 -77.00  60.00   76
 17  \w     29.00  55.00   1.00    1.66    --  108.60 -95.00 150.00   26
 18  \w     29.00  56.00   1.00    1.66    --  108.60 -30.00 120.00   27
 19  \w     29.00 115.00   1.00    1.66    --  108.60-111.00  30.00   86
 20  \w    102.00 171.00   1.00    1.66    --  108.60 111.00-180.00   69
 21  \w     67.00  95.00   1.00    1.00    --   38.33-125.00 -30.00   28
 22  \w     63.00  89.00   1.00    1.66    --  108.60 178.00-180.00   26
 23  \w    125.00 150.00   1.00    1.66    --  108.60 178.00-180.00   25
 24  \w    130.00 156.00   1.00    1.66    --  108.60 111.00 -60.00   26
 25  \w     74.00 131.00   1.00    1.66    --  108.60  77.00 -30.00   57
 26  \w   -116.00  -6.00   1.00    1.00    --  -38.33 -57.00-180.00  110
 27  \w   -116.00  -6.00   1.00    1.00    --  -38.33 -57.00  90.00  110
 28  \w   -122.00  -2.00   1.00    1.00    --  -38.33 -77.00 -60.00  120
 29  \w      2.00  61.00   1.00    1.00    --   38.33  77.00-180.00   59
 30  \w      1.00  82.00   1.00    1.00    --   38.33 -99.00  30.00   81
;
_diffrn_measurement_device 'four-circle diffractometer'
_diffrn_measurement_device_type 'SuperNova, Dual, Cu at zero, AtlasS2'
_diffrn_measurement_method '\w scans'
_diffrn_orient_matrix_type 'CrysAlisPro convention (1999,Acta A55,543-557)'
_diffrn_orient_matrix_UB_11 0.0906967000
_diffrn_orient_matrix_UB_12 0.0597409000
_diffrn_orient_matrix_UB_13 0.0656816000
_diffrn_orient_matrix_UB_21 0.1380054000
_diffrn_orient_matrix_UB_22 -0.0844822000
_diffrn_orient_matrix_UB_23 -0.0336788000
_diffrn_orient_matrix_UB_31 0.0152211000
_diffrn_orient_matrix_UB_32 0.1307921000
_diffrn_orient_matrix_UB_33 -0.1466607000
_diffrn_radiation_monochromator mirror
_diffrn_radiation_probe x-ray
_diffrn_radiation_type CuK\a
_diffrn_radiation_wavelength 1.54184
_diffrn_reflns_av_R_equivalents 0.0172
_diffrn_reflns_av_unetI/netI 0.0176
_diffrn_reflns_Laue_measured_fraction_full 0.999
_diffrn_reflns_Laue_measured_fraction_max 0.998
_diffrn_reflns_limit_h_max 11
_diffrn_reflns_limit_h_min -11
_diffrn_reflns_limit_k_max 12
_diffrn_reflns_limit_k_min -12
_diffrn_reflns_limit_l_max 9
_diffrn_reflns_limit_l_min -12
_diffrn_reflns_number 8033
_diffrn_reflns_point_group_measured_fraction_full 0.999
_diffrn_reflns_point_group_measured_fraction_max 0.998
_diffrn_reflns_theta_full 67.684
_diffrn_reflns_theta_max 68.225
_diffrn_reflns_theta_min 4.713
_diffrn_source 'micro-focus sealed X-ray tube'
_diffrn_source_type 'SuperNova (Cu) X-ray Source'
_exptl_absorpt_coefficient_mu 0.715
_exptl_absorpt_correction_T_max 0.764
_exptl_absorpt_correction_T_min 0.602
_exptl_absorpt_correction_type gaussian
_exptl_absorpt_process_details
;
CrysAlisPro 1.171.38.43 (Rigaku Oxford Diffraction, 2015)
Numerical absorption correction based on gaussian integration over
            a multifaceted crystal model
Empirical absorption correction using spherical harmonics,
 implemented in SCALE3 ABSPACK scaling algorithm.
;
_exptl_crystal_colour 'clear light colourless'
_exptl_crystal_colour_lustre clear
_exptl_crystal_colour_modifier light
_exptl_crystal_colour_primary colourless
_exptl_crystal_density_diffrn 1.275
_exptl_crystal_description prism
_exptl_crystal_F_000 376
_exptl_crystal_size_max 0.562
_exptl_crystal_size_mid 0.3
_exptl_crystal_size_min 0.247
_refine_diff_density_max 0.260
_refine_diff_density_min -0.156
_refine_diff_density_rms 0.032
_refine_ls_extinction_coef 0.0194(12)
_refine_ls_extinction_expression Fc^*^=kFc[1+0.001xFc^2^\l^3^/sin(2\q)]^-1/4^
_refine_ls_extinction_method 'SHELXL-2016/6 (Sheldrick 2016)'
_refine_ls_goodness_of_fit_ref 1.055
_refine_ls_hydrogen_treatment constr
_refine_ls_matrix_type full
_refine_ls_number_parameters 237
_refine_ls_number_reflns 3369
_refine_ls_number_restraints 0
_refine_ls_restrained_S_all 1.055
_refine_ls_R_factor_all 0.0448
_refine_ls_R_factor_gt 0.0401
_refine_ls_shift/su_max 0.000
_refine_ls_shift/su_mean 0.000
_refine_ls_structure_factor_coef Fsqd
_refine_ls_weighting_details 'w=1/[\s^2^(Fo^2^)+(0.0560P)^2^+0.1907P] where P=(Fo^2^+2Fc^2^)/3'
_refine_ls_weighting_scheme calc
_refine_ls_wR_factor_gt 0.1119
_refine_ls_wR_factor_ref 0.1163
_reflns_Friedel_coverage 0.000
_reflns_number_gt 3030
_reflns_number_total 3369
_reflns_threshold_expression 'I > 2\s(I)'
_cod_data_source_file c7ob01785e2.cif
_cod_data_source_block anna_23082017_ypm29_1
_cod_database_code 7155872
_shelx_shelxl_version_number 2016/6
_chemical_oxdiff_formula C21H23NO4
_shelx_space_group_comment
;
The symmetry employed for this shelxl refinement is uniquely defined
by the following loop, which should always be used as a source of
symmetry information in preference to the above space-group names.
They are only intended as comments.
;
_reflns_odcompleteness_completeness 99.76
_reflns_odcompleteness_iscentric 1
_reflns_odcompleteness_theta 68.13
_olex2_refinement_description
;
1. Fixed Uiso
 At 1.2 times of:
  All C(H) groups, All C(H,H) groups
 At 1.5 times of:
  All C(H,H,H) groups
2.a Ternary CH refined with riding coordinates:
 C1(H1)
2.b Secondary CH2 refined with riding coordinates:
 C8(H8A,H8B), C3(H3A,H3B), C7(H7A,H7B), C5(H5A,H5B), C6(H6A,H6B)
2.c Aromatic/amide H refined with riding coordinates:
 C10(H10), C17(H17), C13(H13), C11(H11), C14(H14), C21(H21), C18(H18),
 C19(H19), C20(H20)
2.d Idealised Me refined as rotating group:
 C15(H15A,H15B,H15C)
;
_olex2_submission_special_instructions 'No special instructions were received'
_oxdiff_exptl_absorpt_empirical_details
;
Empirical correction (ABSPACK) includes:
- Absorption correction using spherical harmonics
- Frame scaling
;
_oxdiff_exptl_absorpt_empirical_full_max 1.331
_oxdiff_exptl_absorpt_empirical_full_min 0.669

loop_
_space_group_symop_operation_xyz
'x, y, z'
'-x, -y, -z'

loop_
_atom_site_label
_atom_site_type_symbol
_atom_site_fract_x
_atom_site_fract_y
_atom_site_fract_z
_atom_site_U_iso_or_equiv
_atom_site_adp_type
_atom_site_occupancy
_atom_site_site_symmetry_order
_atom_site_calc_flag
_atom_site_refinement_flags_posn
O2 O 0.50719(11) 0.37066(11) 0.71697(13) 0.0570(3) Uani 1 1 d .
O3 O 0.59815(14) -0.11479(13) 0.67112(12) 0.0669(3) Uani 1 1 d .
O4 O 0.06189(12) 0.69528(13) 0.87345(14) 0.0658(3) Uani 1 1 d .
O1 O 0.73526(14) 0.06830(14) 0.97568(11) 0.0678(4) Uani 1 1 d .
N1 N 0.66059(15) 0.05965(13) 0.78717(12) 0.0501(3) Uani 1 1 d .
C4 C 0.71619(15) 0.12574(16) 0.84750(14) 0.0450(3) Uani 1 1 d .
C9 C 0.40421(15) 0.46050(14) 0.75422(15) 0.0446(3) Uani 1 1 d .
C10 C 0.27572(16) 0.40833(15) 0.80958(15) 0.0479(3) Uani 1 1 d .
H10 H 0.264290 0.318441 0.819744 0.057 Uiso 1 1 calc R
C16 C 0.90519(15) 0.26346(15) 0.67265(15) 0.0439(3) Uani 1 1 d .
C12 C 0.18011(16) 0.62335(15) 0.83298(15) 0.0468(3) Uani 1 1 d .
C2 C 0.76298(15) 0.27223(15) 0.75068(15) 0.0444(3) Uani 1 1 d .
C17 C 1.02723(16) 0.19086(16) 0.75209(16) 0.0501(4) Uani 1 1 d .
H17 H 1.019492 0.150654 0.850979 0.060 Uiso 1 1 calc R
C13 C 0.30799(16) 0.67593(15) 0.77772(16) 0.0495(4) Uani 1 1 d .
H13 H 0.318930 0.766229 0.766818 0.059 Uiso 1 1 calc R
C11 C 0.16506(16) 0.48822(16) 0.84958(16) 0.0505(4) Uani 1 1 d .
H11 H 0.079568 0.451645 0.887996 0.061 Uiso 1 1 calc R
C14 C 0.42070(16) 0.59430(15) 0.73822(16) 0.0497(4) Uani 1 1 d .
H14 H 0.506886 0.629863 0.701135 0.060 Uiso 1 1 calc R
C1 C 0.64862(16) 0.40276(16) 0.68886(17) 0.0511(4) Uani 1 1 d .
H1 H 0.669857 0.480852 0.595289 0.061 Uiso 1 1 calc R
C8 C 0.61815(19) 0.12343(17) 0.63951(15) 0.0544(4) Uani 1 1 d .
H8A H 0.665762 0.206958 0.581480 0.065 Uiso 1 1 calc R
H8B H 0.514996 0.155369 0.634059 0.065 Uiso 1 1 calc R
C21 C 0.91903(18) 0.3218(2) 0.52630(17) 0.0623(4) Uani 1 1 d .
H21 H 0.838321 0.370545 0.471357 0.075 Uiso 1 1 calc R
C18 C 1.16004(17) 0.17754(18) 0.68617(19) 0.0572(4) Uani 1 1 d .
H18 H 1.241030 0.128490 0.740614 0.069 Uiso 1 1 calc R
C3 C 0.73079(17) 0.37969(18) 0.81131(18) 0.0559(4) Uani 1 1 d .
H3A H 0.681024 0.349929 0.903647 0.067 Uiso 1 1 calc R
H3B H 0.800990 0.442918 0.792655 0.067 Uiso 1 1 calc R
C19 C 1.17253(18) 0.23678(19) 0.54004(19) 0.0618(4) Uani 1 1 d .
H19 H 1.261958 0.228492 0.495339 0.074 Uiso 1 1 calc R
C7 C 0.6590(2) 0.01341(19) 0.58444(17) 0.0628(4) Uani 1 1 d .
H7A H 0.626293 0.054709 0.487972 0.075 Uiso 1 1 calc R
H7B H 0.763022 -0.010905 0.581451 0.075 Uiso 1 1 calc R
C5 C 0.6064(2) -0.07765(18) 0.87702(17) 0.0626(4) Uani 1 1 d .
H5A H 0.502403 -0.059448 0.887309 0.075 Uiso 1 1 calc R
H5B H 0.645832 -0.121477 0.971074 0.075 Uiso 1 1 calc R
C15 C 0.0628(2) 0.84324(19) 0.8357(2) 0.0677(5) Uani 1 1 d .
H15A H 0.075608 0.896475 0.734166 0.102 Uiso 1 1 calc GR
H15B H 0.140364 0.850662 0.881417 0.102 Uiso 1 1 calc GR
H15C H -0.026974 0.882442 0.865862 0.102 Uiso 1 1 calc GR
C6 C 0.6481(2) -0.17894(19) 0.81212(19) 0.0665(5) Uani 1 1 d .
H6A H 0.752044 -0.204282 0.810284 0.080 Uiso 1 1 calc R
H6B H 0.607487 -0.267150 0.870004 0.080 Uiso 1 1 calc R
C20 C 1.0525(2) 0.3082(2) 0.46051(19) 0.0711(5) Uani 1 1 d .
H20 H 1.060674 0.347748 0.361678 0.085 Uiso 1 1 calc R

loop_
_atom_site_aniso_label
_atom_site_aniso_U_11
_atom_site_aniso_U_22
_atom_site_aniso_U_33
_atom_site_aniso_U_23
_atom_site_aniso_U_13
_atom_site_aniso_U_12
O2 0.0414(5) 0.0539(6) 0.0857(8) -0.0413(6) -0.0037(5) -0.0025(4)
O3 0.0854(9) 0.0655(7) 0.0595(7) -0.0287(6) -0.0013(6) -0.0335(6)
O4 0.0567(7) 0.0600(7) 0.0842(8) -0.0398(6) 0.0177(6) -0.0097(5)
O1 0.0797(8) 0.0854(8) 0.0379(6) -0.0199(5) -0.0027(5) -0.0331(7)
N1 0.0654(8) 0.0440(6) 0.0388(6) -0.0160(5) -0.0036(5) -0.0099(6)
C4 0.0389(7) 0.0545(8) 0.0396(7) -0.0207(6) -0.0001(5) -0.0049(6)
C9 0.0427(7) 0.0405(7) 0.0482(7) -0.0189(6) -0.0069(6) -0.0011(6)
C10 0.0514(8) 0.0358(7) 0.0529(8) -0.0152(6) -0.0058(6) -0.0094(6)
C16 0.0432(7) 0.0438(7) 0.0473(7) -0.0225(6) -0.0007(6) -0.0082(6)
C12 0.0478(8) 0.0446(7) 0.0448(7) -0.0187(6) 0.0021(6) -0.0062(6)
C2 0.0407(7) 0.0488(8) 0.0455(7) -0.0233(6) -0.0025(6) -0.0049(6)
C17 0.0472(8) 0.0535(8) 0.0513(8) -0.0259(7) -0.0032(6) -0.0051(6)
C13 0.0521(8) 0.0401(7) 0.0572(8) -0.0222(6) 0.0012(7) -0.0104(6)
C11 0.0478(8) 0.0464(8) 0.0516(8) -0.0159(6) 0.0044(6) -0.0151(6)
C14 0.0442(8) 0.0452(7) 0.0593(9) -0.0225(7) 0.0027(6) -0.0124(6)
C1 0.0444(8) 0.0482(8) 0.0618(9) -0.0265(7) -0.0013(6) -0.0053(6)
C8 0.0641(10) 0.0527(8) 0.0437(8) -0.0176(7) -0.0083(7) -0.0105(7)
C21 0.0509(9) 0.0781(11) 0.0482(8) -0.0207(8) -0.0022(7) -0.0090(8)
C18 0.0426(8) 0.0608(9) 0.0737(10) -0.0361(8) -0.0033(7) -0.0048(7)
C3 0.0483(8) 0.0636(9) 0.0689(10) -0.0415(8) 0.0006(7) -0.0086(7)
C19 0.0481(9) 0.0718(10) 0.0767(11) -0.0436(9) 0.0138(8) -0.0175(8)
C7 0.0779(11) 0.0683(10) 0.0506(9) -0.0292(8) 0.0035(8) -0.0279(9)
C5 0.0794(12) 0.0569(9) 0.0460(8) -0.0159(7) 0.0030(8) -0.0212(8)
C15 0.0612(10) 0.0629(10) 0.0912(13) -0.0485(10) -0.0071(9) 0.0025(8)
C6 0.0786(12) 0.0538(9) 0.0659(10) -0.0213(8) -0.0070(9) -0.0209(8)
C20 0.0632(11) 0.0944(14) 0.0516(9) -0.0299(9) 0.0120(8) -0.0204(10)

loop_
_atom_type_symbol
_atom_type_description
_atom_type_scat_dispersion_real
_atom_type_scat_dispersion_imag
_atom_type_scat_source
C C 0.0181 0.0091 'International Tables Vol C Tables 4.2.6.8 and 6.1.1.4'
H H 0.0000 0.0000 'International Tables Vol C Tables 4.2.6.8 and 6.1.1.4'
N N 0.0311 0.0180 'International Tables Vol C Tables 4.2.6.8 and 6.1.1.4'
O O 0.0492 0.0322 'International Tables Vol C Tables 4.2.6.8 and 6.1.1.4'

loop_
_exptl_crystal_face_index_h
_exptl_crystal_face_index_k
_exptl_crystal_face_index_l
_exptl_crystal_face_perp_dist
-2 -6 -5 0.0925
-1 -4 3 0.2448
-6 -1 0 0.1148
6 0 0 0.1160
-6 0 0 0.1318
-2 3 -4 0.2482
-3 4 -1 0.2338
1 4 -3 0.2602
6 4 4 0.1265
2 6 5 0.1632
5 -2 -2 0.1362
1 -6 -5 0.1103

loop_
_geom_angle_atom_site_label_1
_geom_angle_atom_site_label_2
_geom_angle_atom_site_label_3
_geom_angle
C9 O2 C1 117.42(11)
C6 O3 C7 110.00(12)
C12 O4 C15 117.38(13)
C4 N1 C8 126.36(12)
C4 N1 C5 119.98(12)
C8 N1 C5 112.35(13)
O1 C4 N1 121.62(14)
O1 C4 C2 120.16(13)
N1 C4 C2 118.14(12)
O2 C9 C10 115.13(12)
C14 C9 O2 125.14(13)
C14 C9 C10 119.73(13)
C9 C10 H10 119.8
C11 C10 C9 120.47(13)
C11 C10 H10 119.8
C17 C16 C2 118.38(12)
C21 C16 C2 122.98(13)
C21 C16 C17 118.63(14)
O4 C12 C13 125.04(13)
O4 C12 C11 115.47(13)
C13 C12 C11 119.48(13)
C16 C2 C4 114.04(12)
C16 C2 C3 118.38(12)
C1 C2 C4 118.44(12)
C1 C2 C16 121.15(12)
C1 C2 C3 59.18(10)
C3 C2 C4 114.50(12)
C16 C17 H17 119.6
C18 C17 C16 120.82(14)
C18 C17 H17 119.6
C12 C13 H13 119.9
C12 C13 C14 120.22(13)
C14 C13 H13 119.9
C10 C11 C12 120.27(13)
C10 C11 H11 119.9
C12 C11 H11 119.9
C9 C14 C13 119.81(13)
C9 C14 H14 120.1
C13 C14 H14 120.1
O2 C1 C2 114.15(12)
O2 C1 H1 117.3
O2 C1 C3 117.71(14)
C2 C1 H1 117.3
C3 C1 C2 60.74(10)
C3 C1 H1 117.3
N1 C8 H8A 109.8
N1 C8 H8B 109.8
N1 C8 C7 109.56(13)
H8A C8 H8B 108.2
C7 C8 H8A 109.8
C7 C8 H8B 109.8
C16 C21 H21 119.8
C16 C21 C20 120.39(16)
C20 C21 H21 119.8
C17 C18 H18 120.0
C19 C18 C17 119.99(15)
C19 C18 H18 120.0
C2 C3 H3A 117.8
C2 C3 H3B 117.8
C1 C3 C2 60.07(10)
C1 C3 H3A 117.8
C1 C3 H3B 117.8
H3A C3 H3B 114.9
C18 C19 H19 120.2
C20 C19 C18 119.67(15)
C20 C19 H19 120.2
O3 C7 C8 111.83(13)
O3 C7 H7A 109.2
O3 C7 H7B 109.3
C8 C7 H7A 109.3
C8 C7 H7B 109.2
H7A C7 H7B 107.9
N1 C5 H5A 109.6
N1 C5 H5B 109.6
N1 C5 C6 110.37(13)
H5A C5 H5B 108.1
C6 C5 H5A 109.6
C6 C5 H5B 109.6
O4 C15 H15A 109.5
O4 C15 H15B 109.5
O4 C15 H15C 109.5
H15A C15 H15B 109.5
H15A C15 H15C 109.5
H15B C15 H15C 109.5
O3 C6 C5 110.94(14)
O3 C6 H6A 109.5
O3 C6 H6B 109.5
C5 C6 H6A 109.5
C5 C6 H6B 109.5
H6A C6 H6B 108.0
C21 C20 H20 119.8
C19 C20 C21 120.50(16)
C19 C20 H20 119.8

loop_
_geom_bond_atom_site_label_1
_geom_bond_atom_site_label_2
_geom_bond_distance
O2 C9 1.3827(17)
O2 C1 1.4073(18)
O3 C7 1.4227(19)
O3 C6 1.422(2)
O4 C12 1.3712(18)
O4 C15 1.422(2)
O1 C4 1.2238(17)
N1 C4 1.3436(19)
N1 C8 1.4599(18)
N1 C5 1.468(2)
C4 C2 1.523(2)
C9 C10 1.383(2)
C9 C14 1.379(2)
C10 H10 0.9300
C10 C11 1.371(2)
C16 C2 1.5056(19)
C16 C17 1.387(2)
C16 C21 1.378(2)
C12 C13 1.380(2)
C12 C11 1.387(2)
C2 C1 1.504(2)
C2 C3 1.514(2)
C17 H17 0.9300
C17 C18 1.381(2)
C13 H13 0.9300
C13 C14 1.392(2)
C11 H11 0.9300
C14 H14 0.9300
C1 H1 0.9800
C1 C3 1.490(2)
C8 H8A 0.9700
C8 H8B 0.9700
C8 C7 1.498(2)
C21 H21 0.9300
C21 C20 1.385(2)
C18 H18 0.9300
C18 C19 1.375(2)
C3 H3A 0.9700
C3 H3B 0.9700
C19 H19 0.9300
C19 C20 1.371(3)
C7 H7A 0.9700
C7 H7B 0.9700
C5 H5A 0.9700
C5 H5B 0.9700
C5 C6 1.494(2)
C15 H15A 0.9600
C15 H15B 0.9600
C15 H15C 0.9600
C6 H6A 0.9700
C6 H6B 0.9700
C20 H20 0.9300

loop_
_exptl_oxdiff_crystal_face_indexfrac_h
_exptl_oxdiff_crystal_face_indexfrac_k
_exptl_oxdiff_crystal_face_indexfrac_l
_exptl_oxdiff_crystal_face_x
_exptl_oxdiff_crystal_face_y
_exptl_oxdiff_crystal_face_z
-1.9500 -6.0597 -5.2434 -0.8833 0.4194 -0.0532
-1.1730 -3.9734 3.0667 -0.1423 0.0705 -0.9873
-6.1037 -0.5424 -0.2655 -0.6034 -0.7876 -0.1249
6.1794 -0.2790 -0.1798 0.5320 0.8824 0.0839
-5.6976 -0.0128 0.2629 -0.5003 -0.7941 -0.1270
-1.6901 2.9565 -3.7251 -0.2213 -0.3576 0.9073
-3.4930 3.7394 -1.3421 -0.1816 -0.7528 0.6328
1.1732 3.9742 -3.0658 0.1425 -0.0706 0.9873
5.6579 3.9902 3.6092 0.9886 0.3222 0.0787
1.8355 5.6637 5.1818 0.8452 -0.3997 0.0087
5.3025 -1.9315 -2.0617 0.2301 0.9644 0.1305
1.2353 -5.6480 -5.1989 -0.5668 0.8227 0.0426
